data_2227318
loop_
_publ_author_name
'Fun, Hoong-Kun'
'Loh, Wan-Sin'
Nithinchandra
'Kalluraya, Balakrishna'
'Nayak, Suresh P.'

_publ_section_title
;
 4-[4-Ethoxycarbonyl-5-(3,4-methylenedioxyphenyl)-3-oxocyclohex-1-en-1-yl]-3-phenylsydnone
;
_journal_coeditor_code CI5156
_journal_issue 9
_journal_name_full 'Acta Crystallographica Section E'
_journal_page_first o2367
_journal_page_last o2368
_journal_paper_doi 10.1107/S1600536810033106
_journal_volume 66
_journal_year 2010
_chemical_formula_iupac 'C24 H20 N2 O7'
_chemical_formula_moiety 'C24 H20 N2 O7'
_chemical_formula_sum 'C24 H20 N2 O7'
_chemical_formula_weight 448.42
_chemical_name_common
;
4-[4-Ethoxycarbonyl-5-(3,4-methylenedioxyphenyl)-
3-oxocyclohex-1-en-1-yl]-3-phenylsydnone
;
_chemical_name_systematic
;
4-[4-Ethoxycarbonyl-5-(3,4-methylenedioxyphenyl)-
3-oxocyclohex-1-en-1-yl]-3-phenyl-1,2,3-oxadiazol-3-ium-5-olate
;
_space_group_IT_number 2
_symmetry_cell_setting triclinic
_symmetry_space_group_name_Hall '-P 1'
_symmetry_space_group_name_H-M 'P -1'
_atom_sites_solution_hydrogens geom
_atom_sites_solution_primary direct
_atom_sites_solution_secondary difmap
_audit_creation_method SHELXL-97
_cell_angle_alpha 66.8600(10)
_cell_angle_beta 86.5450(10)
_cell_angle_gamma 71.1150(10)
_cell_formula_units_Z 2
_cell_length_a 8.8026(2)
_cell_length_b 11.5133(2)
_cell_length_c 11.6981(2)
_cell_measurement_reflns_used 5688
_cell_measurement_temperature 100.00(10)
_cell_measurement_theta_max 30.23
_cell_measurement_theta_min 2.17
_cell_volume 1028.44(4)
_computing_cell_refinement 'SAINT (Bruker, 2009)'
_computing_data_collection 'APEX2 (Bruker, 2009)'
_computing_data_reduction 'SAINT (Bruker, 2009)'
_computing_molecular_graphics 'SHELXTL (Sheldrick, 2008)'
_computing_publication_material
;
SHELXTL (Sheldrick, 2008) and PLATON (Spek, 2009)
;
_computing_structure_refinement 'SHELXTL (Sheldrick, 2008)'
_computing_structure_solution 'SHELXTL (Sheldrick, 2008)'
_diffrn_ambient_temperature 100.00(10)
_diffrn_measured_fraction_theta_full 0.993
_diffrn_measured_fraction_theta_max 0.993
_diffrn_measurement_device_type
;
Bruker SMART APEXII CCD area-detector diffractometer
;
_diffrn_measurement_method '\f and \w scans'
_diffrn_radiation_monochromator graphite
_diffrn_radiation_source 'fine-focus sealed tube'
_diffrn_radiation_type MoK\a
_diffrn_radiation_wavelength 0.71073
_diffrn_reflns_av_R_equivalents 0.0347
_diffrn_reflns_av_sigmaI/netI 0.0364
_diffrn_reflns_limit_h_max 11
_diffrn_reflns_limit_h_min -11
_diffrn_reflns_limit_k_max 14
_diffrn_reflns_limit_k_min -14
_diffrn_reflns_limit_l_max 15
_diffrn_reflns_limit_l_min -15
_diffrn_reflns_number 18550
_diffrn_reflns_theta_full 27.50
_diffrn_reflns_theta_max 27.50
_diffrn_reflns_theta_min 1.90
_diffrn_standards_number 0
_exptl_absorpt_coefficient_mu 0.108
_exptl_absorpt_correction_T_max 0.9938
_exptl_absorpt_correction_T_min 0.9617
_exptl_absorpt_correction_type multi-scan
_exptl_absorpt_process_details '(<i>SADABS</i>; Bruker, 2009)'
_exptl_crystal_colour colourless
_exptl_crystal_density_diffrn 1.448
_exptl_crystal_density_method 'not measured'
_exptl_crystal_description Needle
_exptl_crystal_F_000 468
_exptl_crystal_size_max 0.37
_exptl_crystal_size_mid 0.13
_exptl_crystal_size_min 0.06
_refine_diff_density_max 0.561
_refine_diff_density_min -0.340
_refine_ls_extinction_method none
_refine_ls_goodness_of_fit_ref 1.034
_refine_ls_hydrogen_treatment constr
_refine_ls_matrix_type full
_refine_ls_number_parameters 299
_refine_ls_number_reflns 4703
_refine_ls_number_restraints 0
_refine_ls_restrained_S_all 1.034
_refine_ls_R_factor_all 0.0646
_refine_ls_R_factor_gt 0.0478
_refine_ls_shift/su_max 0.001
_refine_ls_shift/su_max_lt 0.001
_refine_ls_shift/su_mean 0.000
_refine_ls_structure_factor_coef Fsqd
_refine_ls_weighting_details 'calc w=1/[\s^2^(Fo^2^)+(0.0499P)^2^+0.6557P] where P=(Fo^2^+2Fc^2^)/3'
_refine_ls_weighting_scheme calc
_refine_ls_wR_factor_gt 0.1098
_refine_ls_wR_factor_ref 0.1193
_reflns_number_gt 3710
_reflns_number_total 4703
_reflns_threshold_expression I>2\s(I)
_cod_data_source_file ci5156.cif
_cod_data_source_block I
_cod_database_code 2227318
_cod_database_fobs_code 2227318

loop_
_symmetry_equiv_pos_as_xyz
'x, y, z'
'-x, -y, -z'

loop_
_atom_site_type_symbol
_atom_site_label
_atom_site_fract_x
_atom_site_fract_y
_atom_site_fract_z
_atom_site_U_iso_or_equiv
_atom_site_adp_type
_atom_site_calc_flag
_atom_site_refinement_flags
_atom_site_occupancy
_atom_site_disorder_assembly
_atom_site_disorder_group
O O1 0.54796(15) -0.47982(12) 0.24568(11) 0.0225(3) Uani d . 1 . .
O O2 0.09931(15) 0.43102(12) 0.42387(11) 0.0228(3) Uani d . 1 . .
O O3 0.34786(15) 0.29504(13) 0.53026(11) 0.0244(3) Uani d . 1 . .
O O4 0.73361(16) 0.19987(13) 0.20782(12) 0.0263(3) Uani d . 1 . .
O O5 0.63381(15) 0.31720(12) 0.00796(11) 0.0234(3) Uani d . 1 . .
O O6 0.73888(15) -0.39479(12) 0.14030(12) 0.0249(3) Uani d . 1 . .
O O7 0.79429(16) 0.03513(13) 0.01666(12) 0.0271(3) Uani d . 1 . .
N N1 0.39657(17) -0.31654(14) 0.28604(13) 0.0175(3) Uani d . 1 . .
N N2 0.41071(19) -0.43911(14) 0.30166(14) 0.0227(3) Uani d . 1 . .
C C1 0.2822(2) -0.29087(18) 0.47181(16) 0.0219(4) Uani d . 1 . .
H H1A 0.3768 -0.3542 0.5175 0.026 Uiso calc R 1 . .
C C2 0.1577(2) -0.23095(19) 0.52984(17) 0.0255(4) Uani d . 1 . .
H H2A 0.1680 -0.2536 0.6152 0.031 Uiso calc R 1 . .
C C3 0.0177(2) -0.13688(19) 0.45938(19) 0.0279(4) Uani d . 1 . .
H H3A -0.0658 -0.0963 0.4980 0.033 Uiso calc R 1 . .
C C4 0.0010(2) -0.10279(19) 0.33208(18) 0.0277(4) Uani d . 1 . .
H H4A -0.0935 -0.0395 0.2861 0.033 Uiso calc R 1 . .
C C5 0.1236(2) -0.16201(18) 0.27268(16) 0.0231(4) Uani d . 1 . .
H H5A 0.1129 -0.1404 0.1875 0.028 Uiso calc R 1 . .
C C6 0.2628(2) -0.25450(16) 0.34455(15) 0.0181(3) Uani d . 1 . .
C C7 0.6164(2) -0.37744(16) 0.19344(15) 0.0186(4) Uani d . 1 . .
C C8 0.5132(2) -0.26951(16) 0.22242(15) 0.0165(3) Uani d . 1 . .
C C9 0.5348(2) -0.14190(16) 0.19358(14) 0.0155(3) Uani d . 1 . .
C C10 0.4237(2) -0.03949(16) 0.23803(15) 0.0161(3) Uani d . 1 . .
H H10A 0.3924 -0.0853 0.3202 0.019 Uiso calc R 1 . .
H H10B 0.3269 0.0099 0.1819 0.019 Uiso calc R 1 . .
C C11 0.5027(2) 0.05872(17) 0.24418(16) 0.0196(4) Uani d . 1 . .
H H11A 0.5949 0.0075 0.3064 0.023 Uiso calc R 1 . .
C C12 0.5672(2) 0.12241(17) 0.11849(16) 0.0209(4) Uani d . 1 . .
H H12A 0.4763 0.1728 0.0550 0.025 Uiso calc R 1 . .
C C13 0.6849(2) 0.01333(18) 0.08194(16) 0.0200(4) Uani d . 1 . .
C C14 0.6583(2) -0.11497(17) 0.12458(15) 0.0177(3) Uani d . 1 . .
H H14A 0.7294 -0.1819 0.1035 0.021 Uiso calc R 1 . .
C C15 0.3878(2) 0.16253(17) 0.28630(16) 0.0193(4) Uani d . 1 . .
C C16 0.2380(2) 0.24512(18) 0.22215(16) 0.0225(4) Uani d . 1 . .
H H16A 0.2090 0.2370 0.1512 0.027 Uiso calc R 1 . .
C C17 0.1295(2) 0.34015(17) 0.26119(16) 0.0212(4) Uani d . 1 . .
H H17A 0.0298 0.3947 0.2183 0.025 Uiso calc R 1 . .
C C18 0.1795(2) 0.34732(16) 0.36599(15) 0.0180(4) Uani d . 1 . .
C C19 0.1948(2) 0.38560(18) 0.53747(17) 0.0232(4) Uani d . 1 . .
H H19A 0.1418 0.3407 0.6080 0.028 Uiso calc R 1 . .
H H19B 0.2093 0.4608 0.5482 0.028 Uiso calc R 1 . .
C C20 0.3280(2) 0.26646(17) 0.42936(16) 0.0190(4) Uani d . 1 . .
C C21 0.4350(2) 0.17364(17) 0.39255(16) 0.0193(4) Uani d . 1 . .
H H21A 0.5346 0.1204 0.4362 0.023 Uiso calc R 1 . .
C C22 0.6534(2) 0.21628(17) 0.11888(16) 0.0187(4) Uani d . 1 . .
C C23 0.7312(2) 0.40341(18) -0.00653(18) 0.0267(4) Uani d . 1 . .
H H23A 0.7349 0.4177 0.0695 0.032 Uiso calc R 1 . .
H H23B 0.6825 0.4896 -0.0740 0.032 Uiso calc R 1 . .
C C24 0.8997(2) 0.3393(2) -0.0344(2) 0.0348(5) Uani d . 1 . .
H H24A 0.9649 0.3929 -0.0374 0.052 Uiso calc R 1 . .
H H24B 0.8965 0.3325 -0.1134 0.052 Uiso calc R 1 . .
H H24C 0.9450 0.2516 0.0298 0.052 Uiso calc R 1 . .

loop_
_atom_site_aniso_label
_atom_site_aniso_U_11
_atom_site_aniso_U_22
_atom_site_aniso_U_33
_atom_site_aniso_U_12
_atom_site_aniso_U_13
_atom_site_aniso_U_23
O1 0.0288(7) 0.0144(6) 0.0231(6) -0.0049(5) 0.0041(5) -0.0082(5)
O2 0.0216(6) 0.0217(6) 0.0233(6) 0.0021(5) 0.0006(5) -0.0142(5)
O3 0.0209(7) 0.0281(7) 0.0225(6) 0.0006(5) -0.0002(5) -0.0150(5)
O4 0.0303(7) 0.0250(7) 0.0251(7) -0.0094(6) 0.0006(5) -0.0109(5)
O5 0.0281(7) 0.0187(6) 0.0231(6) -0.0081(5) 0.0003(5) -0.0076(5)
O6 0.0263(7) 0.0211(7) 0.0299(7) -0.0048(5) 0.0064(5) -0.0158(5)
O7 0.0295(7) 0.0278(7) 0.0315(7) -0.0141(6) 0.0156(6) -0.0175(6)
N1 0.0233(8) 0.0134(7) 0.0153(7) -0.0058(6) 0.0011(5) -0.0052(5)
N2 0.0304(9) 0.0148(7) 0.0217(7) -0.0066(6) 0.0047(6) -0.0069(6)
C1 0.0248(9) 0.0215(9) 0.0191(8) -0.0096(7) 0.0013(7) -0.0061(7)
C2 0.0312(10) 0.0313(10) 0.0212(9) -0.0166(9) 0.0083(7) -0.0134(8)
C3 0.0280(10) 0.0265(10) 0.0360(11) -0.0117(8) 0.0134(8) -0.0185(8)
C4 0.0237(10) 0.0201(9) 0.0345(10) -0.0037(8) 0.0019(8) -0.0087(8)
C5 0.0281(10) 0.0198(9) 0.0193(8) -0.0082(8) 0.0008(7) -0.0053(7)
C6 0.0221(9) 0.0152(8) 0.0200(8) -0.0087(7) 0.0053(7) -0.0085(6)
C7 0.0246(9) 0.0138(8) 0.0166(8) -0.0040(7) -0.0021(7) -0.0062(6)
C8 0.0190(8) 0.0156(8) 0.0150(8) -0.0039(7) 0.0010(6) -0.0074(6)
C9 0.0185(8) 0.0149(8) 0.0125(7) -0.0032(6) -0.0018(6) -0.0062(6)
C10 0.0179(8) 0.0141(8) 0.0167(8) -0.0044(6) 0.0029(6) -0.0073(6)
C11 0.0216(9) 0.0179(8) 0.0210(8) -0.0062(7) 0.0035(7) -0.0099(7)
C12 0.0238(9) 0.0194(9) 0.0214(9) -0.0073(7) 0.0028(7) -0.0101(7)
C13 0.0225(9) 0.0232(9) 0.0188(8) -0.0086(7) 0.0044(7) -0.0122(7)
C14 0.0200(8) 0.0175(8) 0.0172(8) -0.0032(7) 0.0023(6) -0.0109(6)
C15 0.0199(9) 0.0152(8) 0.0237(9) -0.0068(7) 0.0083(7) -0.0086(7)
C16 0.0287(10) 0.0235(9) 0.0203(8) -0.0105(8) 0.0051(7) -0.0127(7)
C17 0.0220(9) 0.0183(9) 0.0211(9) -0.0046(7) 0.0013(7) -0.0070(7)
C18 0.0199(9) 0.0129(8) 0.0207(8) -0.0036(7) 0.0070(7) -0.0081(6)
C19 0.0234(9) 0.0227(9) 0.0235(9) -0.0024(7) 0.0021(7) -0.0132(7)
C20 0.0212(9) 0.0164(8) 0.0195(8) -0.0063(7) 0.0043(7) -0.0075(6)
C21 0.0179(8) 0.0151(8) 0.0225(9) -0.0033(7) 0.0041(7) -0.0071(7)
C22 0.0187(8) 0.0175(8) 0.0210(8) -0.0038(7) 0.0051(7) -0.0108(7)
C23 0.0346(11) 0.0187(9) 0.0287(10) -0.0136(8) 0.0014(8) -0.0071(7)
C24 0.0315(11) 0.0345(12) 0.0395(12) -0.0176(9) 0.0060(9) -0.0107(9)

loop_
_atom_type_symbol
_atom_type_description
_atom_type_scat_dispersion_real
_atom_type_scat_dispersion_imag
_atom_type_scat_source
C C 0.0033 0.0016 'International Tables Vol C Tables 4.2.6.8 and 6.1.1.4'
H H 0.0000 0.0000 'International Tables Vol C Tables 4.2.6.8 and 6.1.1.4'
N N 0.0061 0.0033 'International Tables Vol C Tables 4.2.6.8 and 6.1.1.4'
O O 0.0106 0.0060 'International Tables Vol C Tables 4.2.6.8 and 6.1.1.4'

loop_
_geom_angle_atom_site_label_1
_geom_angle_atom_site_label_2
_geom_angle_atom_site_label_3
_geom_angle_site_symmetry_1
_geom_angle_site_symmetry_3
_geom_angle
_geom_angle_publ_flag
N2 O1 C7 . . 110.82(12) ?
C18 O2 C19 . . 105.46(13) ?
C20 O3 C19 . . 105.33(13) ?
C22 O5 C23 . . 115.58(14) ?
N2 N1 C8 . . 115.22(14) ?
N2 N1 C6 . . 114.75(14) ?
C8 N1 C6 . . 129.96(14) ?
N1 N2 O1 . . 104.74(13) ?
C6 C1 C2 . . 118.67(17) ?
C6 C1 H1A . . 120.7 ?
C2 C1 H1A . . 120.7 ?
C1 C2 C3 . . 119.48(17) ?
C1 C2 H2A . . 120.3 ?
C3 C2 H2A . . 120.3 ?
C4 C3 C2 . . 120.67(18) ?
C4 C3 H3A . . 119.7 ?
C2 C3 H3A . . 119.7 ?
C5 C4 C3 . . 120.66(18) ?
C5 C4 H4A . . 119.7 ?
C3 C4 H4A . . 119.7 ?
C6 C5 C4 . . 117.67(17) ?
C6 C5 H5A . . 121.2 ?
C4 C5 H5A . . 121.2 ?
C1 C6 C5 . . 122.84(16) ?
C1 C6 N1 . . 117.38(15) ?
C5 C6 N1 . . 119.77(15) ?
O6 C7 O1 . . 120.52(15) ?
O6 C7 C8 . . 134.77(16) ?
O1 C7 C8 . . 104.70(14) ?
N1 C8 C7 . . 104.51(14) ?
N1 C8 C9 . . 128.77(15) ?
C7 C8 C9 . . 126.68(15) ?
C14 C9 C8 . . 118.32(15) ?
C14 C9 C10 . . 120.05(15) ?
C8 C9 C10 . . 121.62(14) ?
C9 C10 C11 . . 112.31(14) ?
C9 C10 H10A . . 109.1 ?
C11 C10 H10A . . 109.1 ?
C9 C10 H10B . . 109.1 ?
C11 C10 H10B . . 109.1 ?
H10A C10 H10B . . 107.9 ?
C15 C11 C12 . . 112.34(14) ?
C15 C11 C10 . . 111.42(14) ?
C12 C11 C10 . . 109.94(14) ?
C15 C11 H11A . . 107.6 ?
C12 C11 H11A . . 107.6 ?
C10 C11 H11A . . 107.6 ?
C22 C12 C11 . . 113.06(14) ?
C22 C12 C13 . . 108.19(14) ?
C11 C12 C13 . . 110.07(14) ?
C22 C12 H12A . . 108.5 ?
C11 C12 H12A . . 108.5 ?
C13 C12 H12A . . 108.5 ?
O7 C13 C14 . . 121.36(16) ?
O7 C13 C12 . . 120.91(16) ?
C14 C13 C12 . . 117.71(15) ?
C9 C14 C13 . . 123.30(16) ?
C9 C14 H14A . . 118.4 ?
C13 C14 H14A . . 118.4 ?
C16 C15 C21 . . 119.99(16) ?
C16 C15 C11 . . 121.71(16) ?
C21 C15 C11 . . 118.30(15) ?
C15 C16 C17 . . 122.31(16) ?
C15 C16 H16A . . 118.8 ?
C17 C16 H16A . . 118.8 ?
C18 C17 C16 . . 115.96(16) ?
C18 C17 H17A . . 122.0 ?
C16 C17 H17A . . 122.0 ?
C17 C18 O2 . . 128.32(16) ?
C17 C18 C20 . . 121.97(16) ?
O2 C18 C20 . . 109.71(15) ?
O2 C19 O3 . . 107.89(13) ?
O2 C19 H19A . . 110.1 ?
O3 C19 H19A . . 110.1 ?
O2 C19 H19B . . 110.1 ?
O3 C19 H19B . . 110.1 ?
H19A C19 H19B . . 108.4 ?
C21 C20 O3 . . 127.31(16) ?
C21 C20 C18 . . 122.79(16) ?
O3 C20 C18 . . 109.90(15) ?
C20 C21 C15 . . 116.97(16) ?
C20 C21 H21A . . 121.5 ?
C15 C21 H21A . . 121.5 ?
O4 C22 O5 . . 124.34(16) ?
O4 C22 C12 . . 124.18(16) ?
O5 C22 C12 . . 111.46(14) ?
O5 C23 C24 . . 109.97(15) ?
O5 C23 H23A . . 109.7 ?
C24 C23 H23A . . 109.7 ?
O5 C23 H23B . . 109.7 ?
C24 C23 H23B . . 109.7 ?
H23A C23 H23B . . 108.2 ?
C23 C24 H24A . . 109.5 ?
C23 C24 H24B . . 109.5 ?
H24A C24 H24B . . 109.5 ?
C23 C24 H24C . . 109.5 ?
H24A C24 H24C . . 109.5 ?
H24B C24 H24C . . 109.5 ?

loop_
_geom_bond_atom_site_label_1
_geom_bond_atom_site_label_2
_geom_bond_site_symmetry_2
_geom_bond_distance
_geom_bond_publ_flag
O1 N2 . 1.3739(19) ?
O1 C7 . 1.405(2) ?
O2 C18 . 1.379(2) ?
O2 C19 . 1.432(2) ?
O3 C20 . 1.378(2) ?
O3 C19 . 1.434(2) ?
O4 C22 . 1.210(2) ?
O5 C22 . 1.333(2) ?
O5 C23 . 1.466(2) ?
O6 C7 . 1.211(2) ?
O7 C13 . 1.221(2) ?
N1 N2 . 1.314(2) ?
N1 C8 . 1.361(2) ?
N1 C6 . 1.452(2) ?
C1 C6 . 1.384(2) ?
C1 C2 . 1.388(3) ?
C1 H1A . 0.93 ?
C2 C3 . 1.389(3) ?
C2 H2A . 0.93 ?
C3 C4 . 1.387(3) ?
C3 H3A . 0.93 ?
C4 C5 . 1.385(3) ?
C4 H4A . 0.93 ?
C5 C6 . 1.385(2) ?
C5 H5A . 0.9300 ?
C7 C8 . 1.431(2) ?
C8 C9 . 1.446(2) ?
C9 C14 . 1.358(2) ?
C9 C10 . 1.514(2) ?
C10 C11 . 1.532(2) ?
C10 H10A . 0.97 ?
C10 H10B . 0.97 ?
C11 C15 . 1.521(2) ?
C11 C12 . 1.531(2) ?
C11 H11A . 0.98 ?
C12 C22 . 1.509(2) ?
C12 C13 . 1.536(2) ?
C12 H12A . 0.98 ?
C13 C14 . 1.455(2) ?
C14 H14A . 0.93 ?
C15 C16 . 1.397(3) ?
C15 C21 . 1.399(2) ?
C16 C17 . 1.408(2) ?
C16 H16A . 0.93 ?
C17 C18 . 1.368(2) ?
C17 H17A . 0.93 ?
C18 C20 . 1.383(2) ?
C19 H19A . 0.97 ?
C19 H19B . 0.97 ?
C20 C21 . 1.370(2) ?
C21 H21A . 0.93 ?
C23 C24 . 1.508(3) ?
C23 H23A . 0.97 ?
C23 H23B . 0.97 ?
C24 H24A . 0.96 ?
C24 H24B . 0.96 ?
C24 H24C . 0.96 ?

loop_
_geom_hbond_atom_site_label_D
_geom_hbond_atom_site_label_H
_geom_hbond_atom_site_label_A
_geom_hbond_site_symmetry_A
_geom_hbond_distance_DH
_geom_hbond_distance_HA
_geom_hbond_distance_DA
_geom_hbond_angle_DHA
_geom_hbond_publ_flag
C4 H4A O4 1_455 0.93 2.49 3.304(3) 146 yes
C5 H5A O7 2_655 0.93 2.44 3.258(2) 146 yes
C14 H14A O6 . 0.93 2.29 2.998(2) 133 yes
C10 H10A Cg1 1_555 0.97 2.48 3.570(2) 133 yes

loop_
_geom_torsion_atom_site_label_1
_geom_torsion_atom_site_label_2
_geom_torsion_atom_site_label_3
_geom_torsion_atom_site_label_4
_geom_torsion_site_symmetry_1
_geom_torsion_site_symmetry_2
_geom_torsion_site_symmetry_3
_geom_torsion_site_symmetry_4
_geom_torsion
_geom_torsion_publ_flag
C8 N1 N2 O1 . . . . 0.58(18) ?
C6 N1 N2 O1 . . . . -176.69(13) ?
C7 O1 N2 N1 . . . . -0.90(17) ?
C6 C1 C2 C3 . . . . 0.1(3) ?
C1 C2 C3 C4 . . . . 0.2(3) ?
C2 C3 C4 C5 . . . . 0.1(3) ?
C3 C4 C5 C6 . . . . -0.7(3) ?
C2 C1 C6 C5 . . . . -0.8(3) ?
C2 C1 C6 N1 . . . . 178.54(15) ?
C4 C5 C6 C1 . . . . 1.1(3) ?
C4 C5 C6 N1 . . . . -178.24(15) ?
N2 N1 C6 C1 . . . . 78.33(19) ?
C8 N1 C6 C1 . . . . -98.4(2) ?
N2 N1 C6 C5 . . . . -102.29(18) ?
C8 N1 C6 C5 . . . . 80.9(2) ?
N2 O1 C7 O6 . . . . 179.69(15) ?
N2 O1 C7 C8 . . . . 0.88(17) ?
N2 N1 C8 C7 . . . . -0.05(19) ?
C6 N1 C8 C7 . . . . 176.72(15) ?
N2 N1 C8 C9 . . . . -177.79(16) ?
C6 N1 C8 C9 . . . . -1.0(3) ?
O6 C7 C8 N1 . . . . -179.06(19) ?
O1 C7 C8 N1 . . . . -0.50(17) ?
O6 C7 C8 C9 . . . . -1.3(3) ?
O1 C7 C8 C9 . . . . 177.31(15) ?
N1 C8 C9 C14 . . . . -177.80(16) ?
C7 C8 C9 C14 . . . . 4.9(3) ?
N1 C8 C9 C10 . . . . 2.0(3) ?
C7 C8 C9 C10 . . . . -175.23(15) ?
C14 C9 C10 C11 . . . . -23.1(2) ?
C8 C9 C10 C11 . . . . 157.03(15) ?
C9 C10 C11 C15 . . . . 178.75(14) ?
C9 C10 C11 C12 . . . . 53.54(18) ?
C15 C11 C12 C22 . . . . 57.8(2) ?
C10 C11 C12 C22 . . . . -177.53(14) ?
C15 C11 C12 C13 . . . . 178.89(14) ?
C10 C11 C12 C13 . . . . -56.42(18) ?
C22 C12 C13 O7 . . . . -27.4(2) ?
C11 C12 C13 O7 . . . . -151.39(16) ?
C22 C12 C13 C14 . . . . 154.41(15) ?
C11 C12 C13 C14 . . . . 30.4(2) ?
C8 C9 C14 C13 . . . . 175.29(15) ?
C10 C9 C14 C13 . . . . -4.6(2) ?
O7 C13 C14 C9 . . . . -177.63(16) ?
C12 C13 C14 C9 . . . . 0.5(2) ?
C12 C11 C15 C16 . . . . 66.7(2) ?
C10 C11 C15 C16 . . . . -57.2(2) ?
C12 C11 C15 C21 . . . . -113.64(17) ?
C10 C11 C15 C21 . . . . 122.49(16) ?
C21 C15 C16 C17 . . . . -0.7(3) ?
C11 C15 C16 C17 . . . . 178.99(16) ?
C15 C16 C17 C18 . . . . 0.2(3) ?
C16 C17 C18 O2 . . . . 179.39(16) ?
C16 C17 C18 C20 . . . . 0.3(3) ?
C19 O2 C18 C17 . . . . 172.59(18) ?
C19 O2 C18 C20 . . . . -8.19(18) ?
C18 O2 C19 O3 . . . . 12.89(18) ?
C20 O3 C19 O2 . . . . -12.72(18) ?
C19 O3 C20 C21 . . . . -172.51(17) ?
C19 O3 C20 C18 . . . . 7.75(18) ?
C17 C18 C20 C21 . . . . -0.2(3) ?
O2 C18 C20 C21 . . . . -179.48(15) ?
C17 C18 C20 O3 . . . . 179.55(15) ?
O2 C18 C20 O3 . . . . 0.27(19) ?
O3 C20 C21 C15 . . . . 180.00(16) ?
C18 C20 C21 C15 . . . . -0.3(3) ?
C16 C15 C21 C20 . . . . 0.7(2) ?
C11 C15 C21 C20 . . . . -178.98(15) ?
C23 O5 C22 O4 . . . . 6.4(2) ?
C23 O5 C22 C12 . . . . -171.70(14) ?
C11 C12 C22 O4 . . . . 34.7(2) ?
C13 C12 C22 O4 . . . . -87.5(2) ?
C11 C12 C22 O5 . . . . -147.17(15) ?
C13 C12 C22 O5 . . . . 90.67(17) ?
C22 O5 C23 C24 . . . . 80.80(19) ?

loop_
_cod_related_entry_id
_cod_related_entry_database
_cod_related_entry_code
1 ChemSpider 9223769
